data_1566773
loop_
_publ_author_name
'Li, Hongfei'
'Kou, Lei'
'Liang, Lin'
'Li, Boyang'
'Zhao, Wei'
'Yang, Xiao-Juan'
'Wu, Biao'

_publ_section_title
;
 Anion-coordination-driven single-double helix switching and chiroptical
 molecular switch based on oligoureas
;
_journal_name_full 'Chemical Science'
_journal_paper_doi 10.1039/D2SC00876A
_journal_year 2022
_chemical_formula_moiety '2(Cl), C45 H44 N10 O5, 2(C16 H36 N)'
_chemical_formula_sum 'C77 H44 Cl2 N12 O5'
_chemical_formula_weight 1288.14
_space_group_crystal_system monoclinic
_space_group_IT_number 4
_space_group_name_Hall 'P 2yb'
_space_group_name_H-M_alt 'P 1 21 1'
_atom_sites_solution_hydrogens geom
_atom_sites_solution_primary dual
_audit_creation_date 2021-01-29
_audit_creation_method
;
Olex2 1.3
(compiled 2020.02.04 svn.rd84adfe8 for OlexSys, GUI svn.r6032)
;
_audit_update_record
;
2021-12-24 deposited with the CCDC.	2022-04-04 downloaded from the CCDC.
;
_cell_angle_alpha 90
_cell_angle_beta 92.9750(10)
_cell_angle_gamma 90
_cell_formula_units_Z 2
_cell_length_a 11.9428(5)
_cell_length_b 25.5121(9)
_cell_length_c 12.5127(4)
_cell_measurement_reflns_used 9887
_cell_measurement_temperature 150
_cell_measurement_theta_max 25.74
_cell_measurement_theta_min 2.40
_cell_volume 3807.3(2)
_computing_cell_refinement 'SAINT V8.38A (Bruker, 2018)'
_computing_data_reduction 'SAINT V8.38A (Bruker, 2018)'
_computing_molecular_graphics 'Olex2 1.3 (Dolomanov et al., 2009)'
_computing_publication_material 'Olex2 1.3 (Dolomanov et al., 2009)'
_computing_structure_refinement 'SHELXL 2018/3 (Sheldrick, 2015)'
_computing_structure_solution 'SHELXT 2014/5 (Sheldrick, 2014)'
_diffrn_ambient_temperature 150
_diffrn_measured_fraction_theta_full 0.994
_diffrn_measured_fraction_theta_max 0.994
_diffrn_measurement_device_type 'Bruker APEX-II CCD'
_diffrn_measurement_method '\f and \w scans'
_diffrn_radiation_type MoK\a
_diffrn_radiation_wavelength 0.71073
_diffrn_reflns_av_R_equivalents 0.0596
_diffrn_reflns_av_unetI/netI 0.0537
_diffrn_reflns_Laue_measured_fraction_full 0.994
_diffrn_reflns_Laue_measured_fraction_max 0.994
_diffrn_reflns_limit_h_max 14
_diffrn_reflns_limit_h_min -14
_diffrn_reflns_limit_k_max 30
_diffrn_reflns_limit_k_min -30
_diffrn_reflns_limit_l_max 14
_diffrn_reflns_limit_l_min -14
_diffrn_reflns_number 47493
_diffrn_reflns_point_group_measured_fraction_full 0.993
_diffrn_reflns_point_group_measured_fraction_max 0.993
_diffrn_reflns_theta_full 25.048
_diffrn_reflns_theta_max 25.048
_diffrn_reflns_theta_min 1.707
_diffrn_source_current 0.0
_diffrn_source_power 0.0
_diffrn_source_voltage 0.0
_diffrn_standards_number 0
_exptl_absorpt_coefficient_mu 0.140
_exptl_absorpt_correction_T_max 0.7453
_exptl_absorpt_correction_T_min 0.4343
_exptl_absorpt_correction_type none
_exptl_absorpt_process_details
;
SADABS-2016/2 (Bruker,2016/2) was used for absorption correction.
wR2(int) was 0.1502 before and 0.1040 after correction.
The Ratio of minimum to maximum transmission is 0.5827.
The \l/2 correction factor is Not present.
;
_exptl_crystal_colour colourless
_exptl_crystal_density_diffrn 1.124
_exptl_crystal_density_meas ?
_exptl_crystal_density_method none
_exptl_crystal_description Block
_exptl_crystal_F_000 1328
_exptl_crystal_size_max 0.23
_exptl_crystal_size_mid 0.21
_exptl_crystal_size_min 0.19
_exptl_transmission_factor_max 0.7453
_exptl_transmission_factor_min 0.4343
_refine_diff_density_max 0.837
_refine_diff_density_min -0.290
_refine_diff_density_rms 0.068
_refine_ls_abs_structure_details
;
 Flack x determined using 6027 quotients [(I+)-(I-)]/[(I+)+(I-)]
 (Parsons, Flack and Wagner, Acta Cryst. B69 (2013) 249-259).
;
_refine_ls_abs_structure_Flack 0.042(16)
_refine_ls_extinction_method none
_refine_ls_goodness_of_fit_ref 0.732
_refine_ls_hydrogen_treatment constr
_refine_ls_matrix_type full
_refine_ls_number_parameters 875
_refine_ls_number_reflns 13393
_refine_ls_number_restraints 1
_refine_ls_restrained_S_all 0.732
_refine_ls_R_factor_all 0.0434
_refine_ls_R_factor_gt 0.0425
_refine_ls_shift/su_max 0.000
_refine_ls_shift/su_mean 0.000
_refine_ls_structure_factor_coef Fsqd
_refine_ls_weighting_details 'w=1/[\s^2^(Fo^2^)+(0.1171P)^2^+1.9219P] where P=(Fo^2^+2Fc^2^)/3'
_refine_ls_weighting_scheme calc
_refine_ls_wR_factor_gt 0.1156
_refine_ls_wR_factor_ref 0.1166
_reflns_Friedel_coverage 0.949
_reflns_Friedel_fraction_full 0.992
_reflns_Friedel_fraction_max 0.992
_reflns_number_gt 12926
_reflns_number_total 13393
_reflns_threshold_expression 'I > 2\s(I)'
_cod_data_source_file d2sc00876a2.cif
_cod_data_source_block complex2
_cod_depositor_comments
;
The following automatic conversions were performed:

data item '_exptl_crystal_density_meas' value 'none' was changed to
'?' -- the value is perceived as not measured.

Automatic conversion script
Id: cif_fix_values 7556 2019-12-06 15:28:31Z antanas 
;
_cod_database_code 1566773
_shelx_shelxl_version_number 2018/3
_shelx_space_group_comment
;
The symmetry employed for this shelxl refinement is uniquely defined
by the following loop, which should always be used as a source of
symmetry information in preference to the above space-group names.
They are only intended as comments.
;
_olex2_refinement_description
;
1. Fixed Uiso
 At 1.2 times of:
  All C(H) groups, All C(H,H) groups, All N(H) groups
 At 1.5 times of:
  All C(H,H,H) groups
2.a Ternary CH refined with riding coordinates:
 C38(H38), C7(H7A)
2.b Secondary CH2 refined with riding coordinates:
 C74(H74A,H74B), C75(H75A,H75B), C66(H66A,H66B), C67(H67A,H67B), C70(H70A,
 H70B), C46(H46A,H46B), C62(H62A,H62B), C47(H47A,H47B), C64(H64A,H64B),
 C58(H58A,H58B), C54(H54A,H54B), C50(H50A,H50B), C76(H76A,H76B), C71(H71A,H71B),
  C68(H68A,H68B), C51(H51A,H51B), C48(H48A,H48B), C72(H72A,H72B), C59(H59A,
 H59B), C60(H60A,H60B), C52(H52A,H52B), C63(H63A,H63B), C55(H55A,H55B),
 C56(H56A,H56B)
2.c Aromatic/amide H refined with riding coordinates:
 N8(H8), N3(H3), N9(H9), N1(H1), N7(H7), N10(H10), N2(H2), N4(H4), N6(H6),
 N5(H5), C14(H14), C26(H26), C35(H35), C32(H32), C27(H27), C18(H18), C28(H28),
 C5(H5A), C21(H21), C25(H25), C19(H19), C45(H45), C13(H13), C20(H20), C41(H41),
 C11(H11), C1(H1A), C33(H33), C4(H4A), C34(H34), C12(H12), C44(H44), C42(H42),
 C43(H43), C3(H3A), C2(H2A)
2.d Idealised Me refined as rotating group:
 C39(H39A,H39B,H39C), C8(H8A,H8B,H8C), C65(H65A,H65B,H65C), C49(H49A,H49B,
 H49C), C73(H73A,H73B,H73C), C53(H53A,H53B,H53C), C77(H77A,H77B,H77C), C61(H61A,
 H61B,H61C), C69(H69A,H69B,H69C), C57(H57A,H57B,H57C)
;
_olex2_submission_special_instructions 'No special instructions were received'

loop_
_space_group_symop_operation_xyz
'x, y, z'
'-x, y+1/2, -z'

loop_
_atom_site_label
_atom_site_type_symbol
_atom_site_fract_x
_atom_site_fract_y
_atom_site_fract_z
_atom_site_U_iso_or_equiv
_atom_site_adp_type
_atom_site_occupancy
_atom_site_site_symmetry_order
_atom_site_calc_flag
_atom_site_refinement_flags_posn
_atom_site_refinement_flags_adp
_atom_site_refinement_flags_occupancy
_atom_site_disorder_assembly
_atom_site_disorder_group
Cl1 Cl 0.12776(6) 0.48772(3) 0.26181(5) 0.02030(16) Uani 1 1 d . . . . .
Cl2 Cl 0.35726(6) 0.53191(3) 0.45483(5) 0.02274(17) Uani 1 1 d . . . . .
O4 O -0.02289(17) 0.53017(9) 0.62930(16) 0.0210(4) Uani 1 1 d . . . . .
O5 O 0.38587(19) 0.35268(9) 0.6555(2) 0.0312(6) Uani 1 1 d . . . . .
O2 O 0.4870(2) 0.47609(10) 0.09237(18) 0.0307(5) Uani 1 1 d . . . . .
O1 O 0.22699(18) 0.29503(9) 0.3595(2) 0.0285(5) Uani 1 1 d . . . . .
N8 N 0.08900(19) 0.47852(10) 0.53026(18) 0.0152(5) Uani 1 1 d . . . . .
H8 H 0.131254 0.478062 0.476672 0.018 Uiso 1 1 calc R U . . .
N3 N 0.4450(2) 0.45435(10) 0.2634(2) 0.0198(5) Uani 1 1 d . . . . .
H3 H 0.416573 0.465521 0.320918 0.024 Uiso 1 1 calc R U . . .
O3 O 0.1778(3) 0.68598(10) 0.2343(2) 0.0402(7) Uani 1 1 d . . . . .
N9 N 0.2690(2) 0.41707(10) 0.5846(2) 0.0186(5) Uani 1 1 d . . . . .
H9 H 0.269351 0.446420 0.550795 0.022 Uiso 1 1 calc R U . . .
N1 N 0.1114(2) 0.36477(10) 0.3278(2) 0.0193(5) Uani 1 1 d . . . . .
H1 H 0.107078 0.398395 0.324814 0.023 Uiso 1 1 calc R U . . .
N7 N 0.0818(2) 0.56600(10) 0.4991(2) 0.0188(5) Uani 1 1 d . . . . .
H7 H 0.141464 0.560526 0.465169 0.023 Uiso 1 1 calc R U . . .
N10 N 0.4577(2) 0.42266(11) 0.5699(2) 0.0232(6) Uani 1 1 d . . . . .
H10 H 0.442304 0.448246 0.526816 0.028 Uiso 1 1 calc R U . . .
N2 N 0.30034(19) 0.37542(10) 0.3151(2) 0.0191(5) Uani 1 1 d . . . . .
H2 H 0.285922 0.408396 0.318111 0.023 Uiso 1 1 calc R U . . .
N12 N 0.1252(2) 0.49156(11) -0.08336(18) 0.0193(5) Uani 1 1 d . . . . .
N4 N 0.4160(2) 0.53765(11) 0.20314(19) 0.0214(5) Uani 1 1 d . . . . .
H4 H 0.393432 0.543208 0.266284 0.026 Uiso 1 1 calc R U . . .
N6 N 0.0915(2) 0.61519(10) 0.3070(2) 0.0206(5) Uani 1 1 d . . . . .
H6 H 0.075066 0.582800 0.295276 0.025 Uiso 1 1 calc R U . . .
N5 N 0.2336(2) 0.60284(10) 0.1956(2) 0.0215(5) Uani 1 1 d . . . . .
H5 H 0.219275 0.570255 0.206091 0.026 Uiso 1 1 calc R U . . .
N11 N 0.5818(2) 0.68005(10) 0.4043(2) 0.0231(6) Uani 1 1 d . . . . .
C31 C 0.0709(2) 0.43075(11) 0.5841(2) 0.0136(5) Uani 1 1 d . . . . .
C36 C 0.1634(2) 0.39849(11) 0.6109(2) 0.0143(5) Uani 1 1 d . . . . .
C30 C 0.0434(2) 0.52535(11) 0.5583(2) 0.0134(5) Uani 1 1 d . . . . .
C15 C 0.4821(2) 0.40154(12) 0.2600(2) 0.0192(6) Uani 1 1 d . . . . .
C40 C 0.6183(2) 0.45317(13) 0.6814(2) 0.0207(6) Uani 1 1 d . . . . .
C37 C 0.3729(2) 0.39406(12) 0.6062(2) 0.0197(6) Uani 1 1 d . . . . .
C16 C 0.4522(2) 0.48821(13) 0.1796(2) 0.0200(6) Uani 1 1 d . . . . .
C6 C -0.0107(2) 0.30398(12) 0.2191(3) 0.0216(6) Uani 1 1 d . . . . .
C29 C 0.0325(2) 0.61613(11) 0.4888(2) 0.0167(6) Uani 1 1 d . . . . .
C14 C 0.5884(2) 0.38953(14) 0.2261(2) 0.0246(7) Uani 1 1 d . . . . .
H14 H 0.635397 0.416403 0.205766 0.029 Uiso 1 1 calc R U . . .
C9 C 0.2135(2) 0.34125(12) 0.3357(2) 0.0190(6) Uani 1 1 d . . . . .
C26 C -0.0575(3) 0.71621(12) 0.4602(3) 0.0272(7) Uani 1 1 d . . . . .
H26 H -0.087559 0.749619 0.450850 0.033 Uiso 1 1 calc R U . . .
C38 C 0.5757(2) 0.41172(13) 0.6011(3) 0.0220(6) Uani 1 1 d . . . . .
H38 H 0.577720 0.377982 0.638640 0.026 Uiso 1 1 calc R U . . .
C35 C 0.1466(3) 0.35099(12) 0.6633(2) 0.0203(6) Uani 1 1 d . . . . .
H35 H 0.207199 0.329194 0.680929 0.024 Uiso 1 1 calc R U . . .
C23 C 0.1683(3) 0.63859(13) 0.2445(2) 0.0232(7) Uani 1 1 d . . . . .
C32 C -0.0360(2) 0.41515(12) 0.6110(2) 0.0179(6) Uani 1 1 d . . . . .
H32 H -0.097077 0.436741 0.593872 0.021 Uiso 1 1 calc R U . . .
C27 C -0.0627(3) 0.69099(13) 0.5583(3) 0.0248(7) Uani 1 1 d . . . . .
H27 H -0.095690 0.707778 0.614711 0.030 Uiso 1 1 calc R U . . .
C74 C 0.1847(3) 0.51129(13) -0.1800(2) 0.0211(6) Uani 1 1 d . . . . .
H74A H 0.133542 0.533655 -0.221882 0.025 Uiso 1 1 calc R U . . .
H74B H 0.202155 0.481463 -0.224224 0.025 Uiso 1 1 calc R U . . .
C18 C 0.5005(3) 0.58890(14) 0.0622(3) 0.0274(7) Uani 1 1 d . . . . .
H18 H 0.560862 0.565863 0.061627 0.033 Uiso 1 1 calc R U . . .
C24 C 0.0378(2) 0.64156(12) 0.3898(2) 0.0193(6) Uani 1 1 d . . . . .
C28 C -0.0196(3) 0.64145(13) 0.5724(3) 0.0221(6) Uani 1 1 d . . . . .
H28 H -0.024842 0.624586 0.637870 0.027 Uiso 1 1 calc R U . . .
C5 C 0.0356(3) 0.32088(14) 0.1254(3) 0.0288(7) Uani 1 1 d . . . . .
H5A H 0.084657 0.349203 0.127494 0.035 Uiso 1 1 calc R U . . .
C17 C 0.4135(3) 0.57996(12) 0.1307(2) 0.0202(6) Uani 1 1 d . . . . .
C7 C 0.0093(2) 0.33369(12) 0.3242(3) 0.0216(6) Uani 1 1 d . . . . .
H7A H 0.014296 0.308297 0.383054 0.026 Uiso 1 1 calc R U . . .
C75 C 0.2925(3) 0.54172(15) -0.1541(3) 0.0305(8) Uani 1 1 d . . . . .
H75A H 0.348325 0.518607 -0.120385 0.037 Uiso 1 1 calc R U . . .
H75B H 0.278103 0.569841 -0.104522 0.037 Uiso 1 1 calc R U . . .
C21 C 0.3212(3) 0.65888(14) 0.0630(3) 0.0298(7) Uani 1 1 d . . . . .
H21 H 0.262126 0.682602 0.063411 0.036 Uiso 1 1 calc R U . . .
C25 C -0.0071(3) 0.69136(12) 0.3759(3) 0.0249(7) Uani 1 1 d . . . . .
H25 H -0.003635 0.708207 0.310230 0.030 Uiso 1 1 calc R U . . .
C19 C 0.4964(3) 0.63250(15) -0.0050(3) 0.0327(8) Uani 1 1 d . . . . .
H19 H 0.553576 0.638124 -0.051432 0.039 Uiso 1 1 calc R U . . .
C10 C 0.4101(2) 0.36113(13) 0.2897(2) 0.0196(6) Uani 1 1 d . . . . .
C66 C 0.0230(2) 0.45979(13) -0.1255(2) 0.0200(6) Uani 1 1 d . . . . .
H66A H -0.017081 0.480016 -0.180805 0.024 Uiso 1 1 calc R U . . .
H66B H 0.049329 0.427953 -0.158335 0.024 Uiso 1 1 calc R U . . .
C22 C 0.3225(3) 0.61460(13) 0.1294(2) 0.0214(6) Uani 1 1 d . . . . .
C67 C -0.0583(3) 0.44493(14) -0.0412(3) 0.0261(7) Uani 1 1 d . . . . .
H67A H -0.094441 0.476278 -0.015785 0.031 Uiso 1 1 calc R U . . .
H67B H -0.017510 0.428740 0.019181 0.031 Uiso 1 1 calc R U . . .
C70 C 0.0886(3) 0.53670(13) -0.0145(2) 0.0239(6) Uani 1 1 d . . . . .
H70A H 0.154903 0.555569 0.011978 0.029 Uiso 1 1 calc R U . . .
H70B H 0.052918 0.522397 0.047003 0.029 Uiso 1 1 calc R U . . .
C46 C 0.5890(3) 0.62306(12) 0.3694(3) 0.0228(6) Uani 1 1 d . . . . .
H46A H 0.540311 0.602368 0.412527 0.027 Uiso 1 1 calc R U . . .
H46B H 0.560398 0.620455 0.295625 0.027 Uiso 1 1 calc R U . . .
C45 C 0.7005(3) 0.48931(13) 0.6600(3) 0.0244(6) Uani 1 1 d . . . . .
H45 H 0.733006 0.488609 0.594040 0.029 Uiso 1 1 calc R U . . .
C62 C 0.2031(3) 0.45695(13) -0.0132(2) 0.0227(6) Uani 1 1 d . . . . .
H62A H 0.257245 0.479384 0.024942 0.027 Uiso 1 1 calc R U . . .
H62B H 0.158893 0.440064 0.039772 0.027 Uiso 1 1 calc R U . . .
C47 C 0.7056(3) 0.59912(13) 0.3780(3) 0.0270(7) Uani 1 1 d . . . . .
H47A H 0.733829 0.599312 0.452056 0.032 Uiso 1 1 calc R U . . .
H47B H 0.756093 0.619753 0.336606 0.032 Uiso 1 1 calc R U . . .
C13 C 0.6246(3) 0.33833(15) 0.2222(3) 0.0290(7) Uani 1 1 d . . . . .
H13 H 0.695037 0.330471 0.198113 0.035 Uiso 1 1 calc R U . . .
C64 C 0.3221(3) 0.37722(14) 0.0108(3) 0.0299(7) Uani 1 1 d . . . . .
H64A H 0.339787 0.395862 0.077099 0.036 Uiso 1 1 calc R U . . .
H64B H 0.269532 0.349514 0.025841 0.036 Uiso 1 1 calc R U . . .
C58 C 0.6563(3) 0.71475(12) 0.3392(3) 0.0238(7) Uani 1 1 d . . . . .
H58A H 0.733878 0.706225 0.358407 0.029 Uiso 1 1 calc R U . . .
H58B H 0.644362 0.750922 0.359624 0.029 Uiso 1 1 calc R U . . .
C20 C 0.4094(3) 0.66692(15) -0.0034(3) 0.0347(9) Uani 1 1 d . . . . .
H20 H 0.408976 0.696287 -0.047453 0.042 Uiso 1 1 calc R U . . .
C39 C 0.6431(3) 0.40549(14) 0.5039(3) 0.0266(7) Uani 1 1 d . . . . .
H39A H 0.640313 0.437437 0.463291 0.040 Uiso 1 1 calc R U . . .
H39B H 0.612605 0.377374 0.460493 0.040 Uiso 1 1 calc R U . . .
H39C H 0.719553 0.397682 0.525713 0.040 Uiso 1 1 calc R U . . .
C41 C 0.5709(3) 0.45525(15) 0.7809(3) 0.0281(7) Uani 1 1 d . . . . .
H41 H 0.515963 0.431000 0.796605 0.034 Uiso 1 1 calc R U . . .
C11 C 0.4486(3) 0.30978(14) 0.2879(3) 0.0273(7) Uani 1 1 d . . . . .
H11 H 0.402853 0.282611 0.309204 0.033 Uiso 1 1 calc R U . . .
C1 C -0.0817(3) 0.26099(15) 0.2138(3) 0.0347(8) Uani 1 1 d . . . . .
H1A H -0.111764 0.248510 0.275932 0.042 Uiso 1 1 calc R U . . .
C54 C 0.4589(3) 0.69643(14) 0.3869(3) 0.0292(7) Uani 1 1 d . . . . .
H54A H 0.435957 0.690763 0.312252 0.035 Uiso 1 1 calc R U . . .
H54B H 0.413576 0.673701 0.429325 0.035 Uiso 1 1 calc R U . . .
C33 C -0.0526(3) 0.36798(12) 0.6627(2) 0.0225(6) Uani 1 1 d . . . . .
H33 H -0.124237 0.357680 0.679524 0.027 Uiso 1 1 calc R U . . .
C4 C 0.0091(3) 0.29587(16) 0.0289(3) 0.0373(8) Uani 1 1 d . . . . .
H4A H 0.040534 0.307719 -0.033101 0.045 Uiso 1 1 calc R U . . .
C34 C 0.0390(3) 0.33638(12) 0.6889(3) 0.0229(6) Uani 1 1 d . . . . .
H34 H 0.028462 0.304847 0.724308 0.027 Uiso 1 1 calc R U . . .
C50 C 0.6224(3) 0.68574(13) 0.5209(3) 0.0260(7) Uani 1 1 d . . . . .
H50A H 0.607065 0.721202 0.543989 0.031 Uiso 1 1 calc R U . . .
H50B H 0.703086 0.680894 0.526125 0.031 Uiso 1 1 calc R U . . .
C76 C 0.3367(3) 0.56440(16) -0.2561(3) 0.0341(8) Uani 1 1 d . . . . .
H76A H 0.416008 0.571803 -0.244001 0.041 Uiso 1 1 calc R U . . .
H76B H 0.328820 0.538283 -0.312279 0.041 Uiso 1 1 calc R U . . .
C12 C 0.5551(3) 0.29891(15) 0.2546(3) 0.0313(8) Uani 1 1 d . . . . .
H12 H 0.580041 0.264390 0.254125 0.038 Uiso 1 1 calc R U . . .
C71 C 0.0084(3) 0.57554(14) -0.0702(3) 0.0294(7) Uani 1 1 d . . . . .
H71A H -0.055133 0.556873 -0.103215 0.035 Uiso 1 1 calc R U . . .
H71B H 0.046285 0.593680 -0.126128 0.035 Uiso 1 1 calc R U . . .
C68 C -0.1477(3) 0.40681(15) -0.0870(3) 0.0302(8) Uani 1 1 d . . . . .
H68A H -0.188093 0.423009 -0.147591 0.036 Uiso 1 1 calc R U . . .
H68B H -0.111378 0.375496 -0.112305 0.036 Uiso 1 1 calc R U . . .
C51 C 0.5696(4) 0.64755(18) 0.5975(3) 0.0399(9) Uani 1 1 d . . . . .
H51A H 0.489244 0.646574 0.581695 0.048 Uiso 1 1 calc R U . . .
H51B H 0.598854 0.612681 0.585615 0.048 Uiso 1 1 calc R U . . .
C8 C -0.0894(3) 0.37060(15) 0.3411(3) 0.0300(8) Uani 1 1 d . . . . .
H8A H -0.093789 0.396366 0.285126 0.045 Uiso 1 1 calc R U . . .
H8B H -0.078550 0.387800 0.409091 0.045 Uiso 1 1 calc R U . . .
H8C H -0.157790 0.350765 0.339666 0.045 Uiso 1 1 calc R U . . .
C65 C 0.4278(3) 0.35312(17) -0.0280(3) 0.0393(9) Uani 1 1 d . . . . .
H65A H 0.411713 0.336400 -0.095823 0.059 Uiso 1 1 calc R U . . .
H65B H 0.456021 0.327606 0.022955 0.059 Uiso 1 1 calc R U . . .
H65C H 0.483031 0.379991 -0.035928 0.059 Uiso 1 1 calc R U . . .
C48 C 0.7012(3) 0.54306(13) 0.3361(3) 0.0329(8) Uani 1 1 d . . . . .
H48A H 0.679578 0.543428 0.260324 0.039 Uiso 1 1 calc R U . . .
H48B H 0.644697 0.523662 0.372569 0.039 Uiso 1 1 calc R U . . .
C72 C -0.0331(3) 0.61570(15) 0.0108(3) 0.0363(8) Uani 1 1 d . . . . .
H72A H 0.031463 0.631110 0.049156 0.044 Uiso 1 1 calc R U . . .
H72B H -0.072349 0.643599 -0.028215 0.044 Uiso 1 1 calc R U . . .
C59 C 0.6383(3) 0.71054(16) 0.2181(3) 0.0334(8) Uani 1 1 d . . . . .
H59A H 0.637074 0.673867 0.197599 0.040 Uiso 1 1 calc R U . . .
H59B H 0.566207 0.725668 0.196172 0.040 Uiso 1 1 calc R U . . .
C60 C 0.7304(3) 0.73869(15) 0.1603(3) 0.0337(8) Uani 1 1 d . . . . .
H60A H 0.724763 0.776090 0.172916 0.040 Uiso 1 1 calc R U . . .
H60B H 0.802963 0.727091 0.189825 0.040 Uiso 1 1 calc R U . . .
C44 C 0.7354(3) 0.52690(15) 0.7359(3) 0.0326(8) Uani 1 1 d . . . . .
H44 H 0.791574 0.550652 0.721092 0.039 Uiso 1 1 calc R U . . .
C42 C 0.6034(3) 0.49242(17) 0.8565(3) 0.0365(8) Uani 1 1 d . . . . .
H42 H 0.570350 0.493194 0.922207 0.044 Uiso 1 1 calc R U . . .
C43 C 0.6854(3) 0.52851(16) 0.8339(3) 0.0357(8) Uani 1 1 d . . . . .
H43 H 0.707143 0.553848 0.884222 0.043 Uiso 1 1 calc R U . . .
C52 C 0.5922(4) 0.66228(18) 0.7145(3) 0.0443(10) Uani 1 1 d . . . . .
H52A H 0.547871 0.693090 0.728971 0.053 Uiso 1 1 calc R U . . .
H52B H 0.564994 0.633992 0.757993 0.053 Uiso 1 1 calc R U . . .
C3 C -0.0628(4) 0.25381(16) 0.0239(3) 0.0431(10) Uani 1 1 d . . . . .
H3A H -0.080706 0.237334 -0.041104 0.052 Uiso 1 1 calc R U . . .
C49 C 0.8134(3) 0.51560(16) 0.3531(4) 0.0408(9) Uani 1 1 d . . . . .
H49A H 0.868785 0.533738 0.314188 0.061 Uiso 1 1 calc R U . . .
H49B H 0.806891 0.480149 0.327800 0.061 Uiso 1 1 calc R U . . .
H49C H 0.835508 0.515546 0.427930 0.061 Uiso 1 1 calc R U . . .
C63 C 0.2666(3) 0.41499(16) -0.0702(3) 0.0331(8) Uani 1 1 d . . . . .
H63A H 0.323433 0.431140 -0.112073 0.040 Uiso 1 1 calc R U . . .
H63B H 0.215468 0.395876 -0.118703 0.040 Uiso 1 1 calc R U . . .
C73 C -0.1098(4) 0.59312(19) 0.0909(3) 0.0452(10) Uani 1 1 d . . . . .
H73A H -0.176819 0.580273 0.054188 0.068 Uiso 1 1 calc R U . . .
H73B H -0.128820 0.619877 0.140729 0.068 Uiso 1 1 calc R U . . .
H73C H -0.072469 0.564837 0.128736 0.068 Uiso 1 1 calc R U . . .
C53 C 0.7103(4) 0.67326(18) 0.7509(3) 0.0466(11) Uani 1 1 d . . . . .
H53A H 0.733451 0.705989 0.721255 0.070 Uiso 1 1 calc R U . . .
H53B H 0.757746 0.645646 0.727286 0.070 Uiso 1 1 calc R U . . .
H53C H 0.716040 0.675233 0.827579 0.070 Uiso 1 1 calc R U . . .
C77 C 0.2778(4) 0.61375(19) -0.2936(3) 0.0450(10) Uani 1 1 d . . . . .
H77A H 0.302602 0.623335 -0.362698 0.068 Uiso 1 1 calc R U . . .
H77B H 0.295018 0.641516 -0.243615 0.068 Uiso 1 1 calc R U . . .
H77C H 0.198332 0.607876 -0.298397 0.068 Uiso 1 1 calc R U . . .
C55 C 0.4335(3) 0.75329(15) 0.4154(4) 0.0389(9) Uani 1 1 d . . . . .
H55A H 0.459009 0.759900 0.489026 0.047 Uiso 1 1 calc R U . . .
H55B H 0.474427 0.776495 0.369936 0.047 Uiso 1 1 calc R U . . .
C2 C -0.1084(4) 0.23632(16) 0.1172(4) 0.0450(10) Uani 1 1 d . . . . .
H2A H -0.157127 0.207868 0.114842 0.054 Uiso 1 1 calc R U . . .
C61 C 0.7231(4) 0.72853(17) 0.0414(3) 0.0389(9) Uani 1 1 d . . . . .
H61A H 0.778600 0.749089 0.007659 0.058 Uiso 1 1 calc R U . . .
H61B H 0.649837 0.738032 0.012468 0.058 Uiso 1 1 calc R U . . .
H61C H 0.736107 0.692017 0.028261 0.058 Uiso 1 1 calc R U . . .
C69 C -0.2301(3) 0.39162(19) -0.0039(4) 0.0447(10) Uani 1 1 d . . . . .
H69A H -0.282525 0.366481 -0.034069 0.067 Uiso 1 1 calc R U . . .
H69B H -0.269814 0.422232 0.017833 0.067 Uiso 1 1 calc R U . . .
H69C H -0.190096 0.376564 0.057184 0.067 Uiso 1 1 calc R U . . .
C56 C 0.3110(4) 0.76499(19) 0.4017(6) 0.0701(18) Uani 1 1 d . . . . .
H56A H 0.280025 0.749625 0.335733 0.084 Uiso 1 1 calc R U . . .
H56B H 0.298927 0.802571 0.398711 0.084 Uiso 1 1 calc R U . . .
C57 C 0.2509(5) 0.7402(4) 0.5032(6) 0.097(2) Uani 1 1 d . . . . .
H57A H 0.250678 0.702704 0.497776 0.146 Uiso 1 1 calc R U . . .
H57B H 0.175140 0.752761 0.503846 0.146 Uiso 1 1 calc R U . . .
H57C H 0.291246 0.750575 0.568158 0.146 Uiso 1 1 calc R U . . .

loop_
_atom_site_aniso_label
_atom_site_aniso_U_11
_atom_site_aniso_U_22
_atom_site_aniso_U_33
_atom_site_aniso_U_23
_atom_site_aniso_U_13
_atom_site_aniso_U_12
Cl1 0.0259(3) 0.0162(3) 0.0190(3) 0.0013(3) 0.0027(3) -0.0032(3)
Cl2 0.0223(3) 0.0301(4) 0.0160(3) 0.0016(3) 0.0033(3) -0.0006(3)
O4 0.0218(10) 0.0225(11) 0.0195(10) 0.0021(9) 0.0090(8) 0.0042(9)
O5 0.0221(11) 0.0219(12) 0.0494(15) 0.0138(11) 0.0010(10) 0.0045(9)
O2 0.0451(14) 0.0300(13) 0.0182(11) -0.0011(9) 0.0122(10) -0.0056(10)
O1 0.0192(11) 0.0219(12) 0.0450(14) 0.0125(10) 0.0088(9) 0.0019(9)
N8 0.0151(11) 0.0183(12) 0.0125(11) 0.0033(9) 0.0047(9) 0.0045(9)
N3 0.0214(13) 0.0242(13) 0.0144(12) -0.0014(10) 0.0061(10) -0.0037(10)
O3 0.0667(19) 0.0177(12) 0.0377(15) 0.0010(11) 0.0175(13) -0.0117(12)
N9 0.0129(11) 0.0176(12) 0.0255(13) 0.0069(10) 0.0017(9) 0.0027(9)
N1 0.0133(11) 0.0129(12) 0.0318(14) 0.0036(11) 0.0018(10) -0.0010(9)
N7 0.0168(12) 0.0185(12) 0.0217(13) 0.0040(10) 0.0074(10) 0.0073(10)
N10 0.0129(12) 0.0279(14) 0.0284(14) 0.0084(11) -0.0015(10) 0.0032(10)
N2 0.0131(11) 0.0180(12) 0.0266(13) 0.0050(10) 0.0043(10) 0.0001(9)
N12 0.0187(12) 0.0290(14) 0.0100(11) 0.0004(10) -0.0005(9) -0.0038(11)
N4 0.0256(13) 0.0264(14) 0.0126(12) -0.0011(10) 0.0060(9) -0.0067(11)
N6 0.0296(14) 0.0107(11) 0.0217(13) -0.0003(10) 0.0044(10) -0.0032(10)
N5 0.0275(13) 0.0172(13) 0.0201(13) 0.0032(10) 0.0039(10) -0.0070(10)
N11 0.0212(13) 0.0222(13) 0.0256(14) -0.0079(11) 0.0008(10) -0.0058(10)
C31 0.0168(13) 0.0142(13) 0.0097(12) -0.0011(10) 0.0001(10) -0.0007(10)
C36 0.0160(13) 0.0144(13) 0.0123(13) -0.0023(11) 0.0007(10) -0.0009(10)
C30 0.0089(11) 0.0190(13) 0.0121(12) 0.0024(11) -0.0021(9) 0.0022(11)
C15 0.0154(13) 0.0273(16) 0.0149(14) -0.0023(12) 0.0004(11) -0.0029(11)
C40 0.0128(13) 0.0259(15) 0.0231(15) 0.0045(13) 0.0002(11) 0.0053(11)
C37 0.0142(13) 0.0211(15) 0.0237(15) 0.0019(13) 0.0008(11) 0.0048(11)
C16 0.0157(13) 0.0281(15) 0.0163(14) -0.0036(13) 0.0007(11) -0.0116(12)
C6 0.0167(14) 0.0200(14) 0.0282(16) -0.0004(13) 0.0018(12) 0.0015(11)
C29 0.0135(13) 0.0164(14) 0.0201(14) 0.0020(11) -0.0004(11) 0.0008(11)
C14 0.0150(14) 0.0387(18) 0.0202(15) 0.0013(14) 0.0025(11) -0.0050(13)
C9 0.0154(13) 0.0209(15) 0.0209(14) 0.0018(12) 0.0019(11) -0.0007(11)
C26 0.0259(16) 0.0151(15) 0.040(2) -0.0014(14) -0.0036(14) 0.0021(12)
C38 0.0143(14) 0.0270(16) 0.0247(16) 0.0051(13) 0.0001(11) 0.0035(12)
C35 0.0211(14) 0.0165(14) 0.0231(15) 0.0015(12) 0.0010(12) 0.0015(11)
C23 0.0310(16) 0.0203(16) 0.0180(14) 0.0020(12) -0.0023(12) -0.0080(13)
C32 0.0130(13) 0.0233(15) 0.0171(14) -0.0019(12) -0.0011(11) -0.0011(11)
C27 0.0188(14) 0.0232(16) 0.0325(18) -0.0073(13) 0.0015(13) 0.0001(12)
C74 0.0203(14) 0.0320(16) 0.0110(13) -0.0009(12) 0.0013(11) -0.0061(12)
C18 0.0312(17) 0.0348(18) 0.0163(15) -0.0012(14) 0.0024(13) -0.0148(14)
C24 0.0206(14) 0.0164(14) 0.0204(15) -0.0012(12) -0.0025(11) -0.0024(11)
C28 0.0190(14) 0.0252(16) 0.0226(15) 0.0008(13) 0.0047(12) 0.0007(12)
C5 0.0287(17) 0.0277(16) 0.0306(18) 0.0019(14) 0.0064(14) 0.0005(14)
C17 0.0251(15) 0.0235(15) 0.0118(13) -0.0018(12) -0.0022(11) -0.0135(12)
C7 0.0149(14) 0.0243(16) 0.0256(16) 0.0036(13) 0.0010(11) -0.0022(12)
C75 0.0252(16) 0.042(2) 0.0237(16) 0.0032(15) -0.0007(13) -0.0125(14)
C21 0.0405(19) 0.0291(17) 0.0193(15) 0.0055(14) -0.0028(14) -0.0094(15)
C25 0.0304(17) 0.0170(15) 0.0270(17) 0.0034(13) -0.0026(13) -0.0024(13)
C19 0.0378(19) 0.041(2) 0.0204(16) -0.0012(15) 0.0078(13) -0.0221(16)
C10 0.0133(13) 0.0291(16) 0.0166(14) 0.0040(13) 0.0018(11) 0.0023(12)
C66 0.0163(14) 0.0281(16) 0.0154(14) -0.0010(12) -0.0012(11) -0.0055(12)
C22 0.0277(16) 0.0238(15) 0.0124(13) -0.0008(12) -0.0007(11) -0.0140(12)
C67 0.0248(16) 0.0347(18) 0.0189(15) 0.0034(13) 0.0028(12) -0.0040(14)
C70 0.0267(15) 0.0304(17) 0.0143(14) -0.0027(13) -0.0014(11) -0.0025(13)
C46 0.0230(15) 0.0212(16) 0.0241(15) -0.0046(13) 0.0005(12) -0.0098(12)
C45 0.0212(14) 0.0257(16) 0.0270(16) 0.0015(14) 0.0074(12) 0.0033(13)
C62 0.0212(15) 0.0327(17) 0.0136(14) 0.0005(13) -0.0049(11) -0.0026(13)
C47 0.0279(17) 0.0213(16) 0.0313(17) -0.0057(14) -0.0034(13) -0.0060(13)
C13 0.0131(14) 0.048(2) 0.0266(17) 0.0042(16) 0.0037(12) 0.0057(14)
C64 0.0279(17) 0.0323(18) 0.0293(18) 0.0022(14) -0.0010(14) -0.0027(14)
C58 0.0271(16) 0.0192(15) 0.0247(17) -0.0036(13) -0.0016(13) -0.0045(12)
C20 0.050(2) 0.037(2) 0.0170(15) 0.0109(14) 0.0021(15) -0.0183(17)
C39 0.0160(14) 0.0341(18) 0.0294(17) -0.0007(14) -0.0004(12) 0.0013(13)
C41 0.0206(15) 0.0394(19) 0.0248(17) 0.0019(15) 0.0057(12) -0.0007(14)
C11 0.0197(15) 0.0290(18) 0.0337(18) 0.0129(14) 0.0061(13) 0.0041(13)
C1 0.0387(19) 0.0318(19) 0.0337(19) -0.0018(15) 0.0028(15) -0.0099(15)
C54 0.0212(16) 0.0283(18) 0.0375(19) -0.0074(15) -0.0031(14) -0.0041(13)
C33 0.0203(15) 0.0253(16) 0.0222(15) -0.0062(13) 0.0044(12) -0.0099(12)
C4 0.041(2) 0.041(2) 0.0301(19) -0.0038(16) 0.0038(15) 0.0100(17)
C34 0.0311(16) 0.0148(14) 0.0230(15) -0.0020(12) 0.0054(12) -0.0068(12)
C50 0.0266(16) 0.0283(17) 0.0231(16) -0.0074(14) 0.0010(13) -0.0065(13)
C76 0.0264(17) 0.049(2) 0.0279(17) 0.0029(16) 0.0062(14) -0.0150(16)
C12 0.0204(16) 0.0333(18) 0.041(2) 0.0079(16) 0.0048(14) 0.0098(14)
C71 0.0353(18) 0.0314(18) 0.0213(16) 0.0016(14) -0.0019(14) 0.0036(15)
C68 0.0205(15) 0.039(2) 0.0312(18) 0.0048(15) 0.0043(13) -0.0030(14)
C51 0.043(2) 0.049(2) 0.0284(19) -0.0006(17) 0.0075(16) -0.0210(18)
C8 0.0158(14) 0.044(2) 0.0301(18) -0.0155(16) 0.0011(12) -0.0016(14)
C65 0.0328(19) 0.040(2) 0.044(2) 0.0061(18) -0.0030(16) 0.0005(16)
C48 0.0339(18) 0.0216(17) 0.042(2) -0.0039(14) -0.0071(15) -0.0008(14)
C72 0.045(2) 0.0313(19) 0.0322(19) -0.0022(16) -0.0031(16) 0.0088(16)
C59 0.0347(19) 0.039(2) 0.0259(18) -0.0004(15) -0.0034(14) -0.0133(16)
C60 0.044(2) 0.0306(18) 0.0267(18) 0.0007(15) -0.0008(15) -0.0133(15)
C44 0.0258(16) 0.0288(17) 0.044(2) -0.0027(16) 0.0074(14) 0.0004(14)
C42 0.0269(17) 0.057(2) 0.0261(17) -0.0020(18) 0.0069(13) 0.0059(17)
C43 0.0288(17) 0.042(2) 0.0366(19) -0.0165(17) -0.0008(14) 0.0052(16)
C52 0.056(3) 0.046(2) 0.032(2) -0.0003(18) 0.0176(18) -0.018(2)
C3 0.058(2) 0.036(2) 0.035(2) -0.0166(17) -0.0033(18) 0.0108(19)
C49 0.036(2) 0.034(2) 0.051(2) 0.0019(18) 0.0002(17) 0.0072(16)
C63 0.0358(19) 0.042(2) 0.0211(16) -0.0059(15) -0.0047(14) 0.0068(16)
C73 0.048(2) 0.054(3) 0.034(2) -0.0087(19) 0.0075(18) 0.0091(19)
C53 0.074(3) 0.043(2) 0.0229(17) 0.0043(17) 0.0019(18) -0.022(2)
C77 0.040(2) 0.056(3) 0.039(2) 0.016(2) 0.0025(17) -0.0115(19)
C55 0.0278(18) 0.0280(19) 0.061(3) -0.0116(18) 0.0016(17) -0.0021(14)
C2 0.055(3) 0.028(2) 0.051(3) -0.0094(18) -0.005(2) -0.0122(17)
C61 0.048(2) 0.040(2) 0.0288(19) 0.0015(16) 0.0060(16) -0.0120(18)
C69 0.0261(18) 0.061(3) 0.048(2) 0.013(2) 0.0103(16) -0.0078(18)
C56 0.034(2) 0.040(2) 0.134(5) -0.040(3) -0.018(3) 0.0099(19)
C57 0.046(3) 0.146(7) 0.100(5) -0.015(5) 0.004(3) -0.013(4)

loop_
_atom_type_symbol
_atom_type_description
_atom_type_scat_dispersion_real
_atom_type_scat_dispersion_imag
_atom_type_scat_source
C C 0.0033 0.0016 'International Tables Vol C Tables 4.2.6.8 and 6.1.1.4'
H H 0.0000 0.0000 'International Tables Vol C Tables 4.2.6.8 and 6.1.1.4'
Cl Cl 0.1484 0.1585 'International Tables Vol C Tables 4.2.6.8 and 6.1.1.4'
N N 0.0061 0.0033 'International Tables Vol C Tables 4.2.6.8 and 6.1.1.4'
O O 0.0106 0.0060 'International Tables Vol C Tables 4.2.6.8 and 6.1.1.4'

loop_
_geom_angle_atom_site_label_1
_geom_angle_atom_site_label_2
_geom_angle_atom_site_label_3
_geom_angle
_geom_angle_site_symmetry_1
_geom_angle_site_symmetry_3
_geom_angle_publ_flag
C31 N8 H8 118.0 . . ?
C30 N8 H8 118.0 . . ?
C30 N8 C31 123.9(2) . . ?
C15 N3 H3 118.5 . . ?
C16 N3 H3 118.5 . . ?
C16 N3 C15 123.0(3) . . ?
C36 N9 H9 115.9 . . ?
C37 N9 H9 115.9 . . ?
C37 N9 C36 128.1(3) . . ?
C9 N1 H1 119.7 . . ?
C9 N1 C7 120.6(3) . . ?
C7 N1 H1 119.7 . . ?
C30 N7 H7 117.0 . . ?
C30 N7 C29 125.9(2) . . ?
C29 N7 H7 117.0 . . ?
C37 N10 H10 118.8 . . ?
C37 N10 C38 122.3(3) . . ?
C38 N10 H10 118.8 . . ?
C9 N2 H2 116.9 . . ?
C9 N2 C10 126.2(3) . . ?
C10 N2 H2 116.9 . . ?
C74 N12 C66 107.3(2) . . ?
C74 N12 C62 110.6(2) . . ?
C70 N12 C74 111.2(2) . . ?
C70 N12 C66 110.4(2) . . ?
C70 N12 C62 107.3(2) . . ?
C62 N12 C66 110.0(2) . . ?
C16 N4 H4 117.9 . . ?
C16 N4 C17 124.3(2) . . ?
C17 N4 H4 117.9 . . ?
C23 N6 H6 118.3 . . ?
C23 N6 C24 123.5(3) . . ?
C24 N6 H6 118.3 . . ?
C23 N5 H5 117.1 . . ?
C23 N5 C22 125.8(3) . . ?
C22 N5 H5 117.1 . . ?
C46 N11 C58 111.0(2) . . ?
C46 N11 C54 106.8(2) . . ?
C58 N11 C54 110.4(3) . . ?
C50 N11 C46 110.3(3) . . ?
C50 N11 C58 107.0(2) . . ?
C50 N11 C54 111.5(3) . . ?
C36 C31 N8 118.8(2) . . ?
C32 C31 N8 121.6(3) . . ?
C32 C31 C36 119.6(3) . . ?
N9 C36 C31 116.9(2) . . ?
C35 C36 N9 123.8(3) . . ?
C35 C36 C31 119.3(3) . . ?
O4 C30 N8 123.7(3) . . ?
O4 C30 N7 124.3(3) . . ?
N7 C30 N8 112.0(2) . . ?
C14 C15 N3 120.6(3) . . ?
C14 C15 C10 119.9(3) . . ?
C10 C15 N3 119.5(3) . . ?
C45 C40 C38 123.4(3) . . ?
C45 C40 C41 118.2(3) . . ?
C41 C40 C38 118.4(3) . . ?
O5 C37 N9 123.4(3) . . ?
O5 C37 N10 123.9(3) . . ?
N10 C37 N9 112.7(3) . . ?
O2 C16 N3 124.2(3) . . ?
O2 C16 N4 123.3(3) . . ?
N4 C16 N3 112.6(3) . . ?
C5 C6 C7 121.4(3) . . ?
C1 C6 C5 118.3(3) . . ?
C1 C6 C7 120.2(3) . . ?
N7 C29 C24 117.5(3) . . ?
C28 C29 N7 123.2(3) . . ?
C28 C29 C24 119.2(3) . . ?
C15 C14 H14 119.6 . . ?
C13 C14 C15 120.8(3) . . ?
C13 C14 H14 119.6 . . ?
O1 C9 N1 123.3(3) . . ?
O1 C9 N2 124.0(3) . . ?
N1 C9 N2 112.7(3) . . ?
C27 C26 H26 120.0 . . ?
C25 C26 H26 120.0 . . ?
C25 C26 C27 119.9(3) . . ?
N10 C38 C40 109.0(3) . . ?
N10 C38 H38 107.1 . . ?
N10 C38 C39 110.6(3) . . ?
C40 C38 H38 107.1 . . ?
C39 C38 C40 115.5(3) . . ?
C39 C38 H38 107.1 . . ?
C36 C35 H35 120.1 . . ?
C34 C35 C36 119.8(3) . . ?
C34 C35 H35 120.1 . . ?
O3 C23 N6 123.9(3) . . ?
O3 C23 N5 123.9(3) . . ?
N5 C23 N6 112.2(3) . . ?
C31 C32 H32 119.5 . . ?
C33 C32 C31 121.0(3) . . ?
C33 C32 H32 119.5 . . ?
C26 C27 H27 119.8 . . ?
C28 C27 C26 120.4(3) . . ?
C28 C27 H27 119.8 . . ?
N12 C74 H74A 108.5 . . ?
N12 C74 H74B 108.5 . . ?
N12 C74 C75 115.1(2) . . ?
H74A C74 H74B 107.5 . . ?
C75 C74 H74A 108.5 . . ?
C75 C74 H74B 108.5 . . ?
C17 C18 H18 120.2 . . ?
C19 C18 H18 120.2 . . ?
C19 C18 C17 119.7(3) . . ?
C29 C24 N6 118.0(3) . . ?
C25 C24 N6 122.1(3) . . ?
C25 C24 C29 119.9(3) . . ?
C29 C28 H28 119.8 . . ?
C27 C28 C29 120.4(3) . . ?
C27 C28 H28 119.8 . . ?
C6 C5 H5A 119.7 . . ?
C4 C5 C6 120.5(3) . . ?
C4 C5 H5A 119.7 . . ?
C18 C17 N4 121.8(3) . . ?
C22 C17 N4 118.8(3) . . ?
C22 C17 C18 119.4(3) . . ?
N1 C7 C6 113.0(3) . . ?
N1 C7 H7A 108.7 . . ?
N1 C7 C8 108.1(3) . . ?
C6 C7 H7A 108.7 . . ?
C6 C7 C8 109.7(2) . . ?
C8 C7 H7A 108.7 . . ?
C74 C75 H75A 109.7 . . ?
C74 C75 H75B 109.7 . . ?
C74 C75 C76 110.0(3) . . ?
H75A C75 H75B 108.2 . . ?
C76 C75 H75A 109.7 . . ?
C76 C75 H75B 109.7 . . ?
C22 C21 H21 120.4 . . ?
C20 C21 H21 120.4 . . ?
C20 C21 C22 119.2(4) . . ?
C26 C25 H25 120.0 . . ?
C24 C25 C26 120.1(3) . . ?
C24 C25 H25 120.0 . . ?
C18 C19 H19 119.7 . . ?
C20 C19 C18 120.6(3) . . ?
C20 C19 H19 119.7 . . ?
C15 C10 N2 117.3(3) . . ?
C11 C10 N2 124.0(3) . . ?
C11 C10 C15 118.7(3) . . ?
N12 C66 H66A 108.6 . . ?
N12 C66 H66B 108.6 . . ?
H66A C66 H66B 107.5 . . ?
C67 C66 N12 114.8(2) . . ?
C67 C66 H66A 108.6 . . ?
C67 C66 H66B 108.6 . . ?
C17 C22 N5 117.7(3) . . ?
C17 C22 C21 120.0(3) . . ?
C21 C22 N5 122.2(3) . . ?
C66 C67 H67A 109.5 . . ?
C66 C67 H67B 109.5 . . ?
C66 C67 C68 110.9(3) . . ?
H67A C67 H67B 108.0 . . ?
C68 C67 H67A 109.5 . . ?
C68 C67 H67B 109.5 . . ?
N12 C70 H70A 108.5 . . ?
N12 C70 H70B 108.5 . . ?
N12 C70 C71 115.3(2) . . ?
H70A C70 H70B 107.5 . . ?
C71 C70 H70A 108.5 . . ?
C71 C70 H70B 108.5 . . ?
N11 C46 H46A 108.4 . . ?
N11 C46 H46B 108.4 . . ?
H46A C46 H46B 107.5 . . ?
C47 C46 N11 115.4(2) . . ?
C47 C46 H46A 108.4 . . ?
C47 C46 H46B 108.4 . . ?
C40 C45 H45 119.5 . . ?
C44 C45 C40 121.0(3) . . ?
C44 C45 H45 119.5 . . ?
N12 C62 H62A 108.2 . . ?
N12 C62 H62B 108.2 . . ?
H62A C62 H62B 107.4 . . ?
C63 C62 N12 116.4(2) . . ?
C63 C62 H62A 108.2 . . ?
C63 C62 H62B 108.2 . . ?
C46 C47 H47A 109.7 . . ?
C46 C47 H47B 109.7 . . ?
C46 C47 C48 109.8(3) . . ?
H47A C47 H47B 108.2 . . ?
C48 C47 H47A 109.7 . . ?
C48 C47 H47B 109.7 . . ?
C14 C13 H13 120.5 . . ?
C14 C13 C12 119.1(3) . . ?
C12 C13 H13 120.5 . . ?
H64A C64 H64B 107.8 . . ?
C65 C64 H64A 109.1 . . ?
C65 C64 H64B 109.1 . . ?
C65 C64 C63 112.7(3) . . ?
C63 C64 H64A 109.1 . . ?
C63 C64 H64B 109.1 . . ?
N11 C58 H58A 108.3 . . ?
N11 C58 H58B 108.3 . . ?
N11 C58 C59 115.8(3) . . ?
H58A C58 H58B 107.4 . . ?
C59 C58 H58A 108.3 . . ?
C59 C58 H58B 108.3 . . ?
C21 C20 H20 119.5 . . ?
C19 C20 C21 121.1(3) . . ?
C19 C20 H20 119.5 . . ?
C38 C39 H39A 109.5 . . ?
C38 C39 H39B 109.5 . . ?
C38 C39 H39C 109.5 . . ?
H39A C39 H39B 109.5 . . ?
H39A C39 H39C 109.5 . . ?
H39B C39 H39C 109.5 . . ?
C40 C41 H41 119.2 . . ?
C42 C41 C40 121.7(3) . . ?
C42 C41 H41 119.2 . . ?
C10 C11 H11 119.9 . . ?
C12 C11 C10 120.2(3) . . ?
C12 C11 H11 119.9 . . ?
C6 C1 H1A 119.5 . . ?
C6 C1 C2 120.9(4) . . ?
C2 C1 H1A 119.5 . . ?
N11 C54 H54A 108.5 . . ?
N11 C54 H54B 108.5 . . ?
H54A C54 H54B 107.5 . . ?
C55 C54 N11 115.2(3) . . ?
C55 C54 H54A 108.5 . . ?
C55 C54 H54B 108.5 . . ?
C32 C33 H33 120.4 . . ?
C32 C33 C34 119.1(3) . . ?
C34 C33 H33 120.4 . . ?
C5 C4 H4A 119.6 . . ?
C3 C4 C5 120.9(4) . . ?
C3 C4 H4A 119.6 . . ?
C35 C34 C33 121.1(3) . . ?
C35 C34 H34 119.4 . . ?
C33 C34 H34 119.4 . . ?
N11 C50 H50A 108.6 . . ?
N11 C50 H50B 108.6 . . ?
N11 C50 C51 114.8(3) . . ?
H50A C50 H50B 107.5 . . ?
C51 C50 H50A 108.6 . . ?
C51 C50 H50B 108.6 . . ?
C75 C76 H76A 108.8 . . ?
C75 C76 H76B 108.8 . . ?
H76A C76 H76B 107.7 . . ?
C77 C76 C75 113.8(3) . . ?
C77 C76 H76A 108.8 . . ?
C77 C76 H76B 108.8 . . ?
C13 C12 H12 119.4 . . ?
C11 C12 C13 121.2(3) . . ?
C11 C12 H12 119.4 . . ?
C70 C71 H71A 109.6 . . ?
C70 C71 H71B 109.6 . . ?
C70 C71 C72 110.3(3) . . ?
H71A C71 H71B 108.1 . . ?
C72 C71 H71A 109.6 . . ?
C72 C71 H71B 109.6 . . ?
C67 C68 H68A 109.3 . . ?
C67 C68 H68B 109.3 . . ?
H68A C68 H68B 107.9 . . ?
C69 C68 C67 111.7(3) . . ?
C69 C68 H68A 109.3 . . ?
C69 C68 H68B 109.3 . . ?
C50 C51 H51A 109.0 . . ?
C50 C51 H51B 109.0 . . ?
H51A C51 H51B 107.8 . . ?
C52 C51 C50 112.8(3) . . ?
C52 C51 H51A 109.0 . . ?
C52 C51 H51B 109.0 . . ?
C7 C8 H8A 109.5 . . ?
C7 C8 H8B 109.5 . . ?
C7 C8 H8C 109.5 . . ?
H8A C8 H8B 109.5 . . ?
H8A C8 H8C 109.5 . . ?
H8B C8 H8C 109.5 . . ?
C64 C65 H65A 109.5 . . ?
C64 C65 H65B 109.5 . . ?
C64 C65 H65C 109.5 . . ?
H65A C65 H65B 109.5 . . ?
H65A C65 H65C 109.5 . . ?
H65B C65 H65C 109.5 . . ?
C47 C48 H48A 109.3 . . ?
C47 C48 H48B 109.3 . . ?
C47 C48 C49 111.8(3) . . ?
H48A C48 H48B 107.9 . . ?
C49 C48 H48A 109.3 . . ?
C49 C48 H48B 109.3 . . ?
C71 C72 H72A 108.7 . . ?
C71 C72 H72B 108.7 . . ?
H72A C72 H72B 107.6 . . ?
C73 C72 C71 114.2(3) . . ?
C73 C72 H72A 108.7 . . ?
C73 C72 H72B 108.7 . . ?
C58 C59 H59A 109.3 . . ?
C58 C59 H59B 109.3 . . ?
H59A C59 H59B 107.9 . . ?
C60 C59 C58 111.7(3) . . ?
C60 C59 H59A 109.3 . . ?
C60 C59 H59B 109.3 . . ?
C59 C60 H60A 109.1 . . ?
C59 C60 H60B 109.1 . . ?
H60A C60 H60B 107.9 . . ?
C61 C60 C59 112.3(3) . . ?
C61 C60 H60A 109.1 . . ?
C61 C60 H60B 109.1 . . ?
C45 C44 H44 120.2 . . ?
C45 C44 C43 119.5(3) . . ?
C43 C44 H44 120.2 . . ?
C41 C42 H42 120.2 . . ?
C41 C42 C43 119.5(3) . . ?
C43 C42 H42 120.2 . . ?
C44 C43 C42 120.1(3) . . ?
C44 C43 H43 120.0 . . ?
C42 C43 H43 120.0 . . ?
C51 C52 H52A 108.0 . . ?
C51 C52 H52B 108.0 . . ?
H52A C52 H52B 107.2 . . ?
C53 C52 C51 117.3(3) . . ?
C53 C52 H52A 108.0 . . ?
C53 C52 H52B 108.0 . . ?
C4 C3 H3A 120.5 . . ?
C4 C3 C2 118.9(4) . . ?
C2 C3 H3A 120.5 . . ?
C48 C49 H49A 109.5 . . ?
C48 C49 H49B 109.5 . . ?
C48 C49 H49C 109.5 . . ?
H49A C49 H49B 109.5 . . ?
H49A C49 H49C 109.5 . . ?
H49B C49 H49C 109.5 . . ?
C62 C63 C64 110.2(3) . . ?
C62 C63 H63A 109.6 . . ?
C62 C63 H63B 109.6 . . ?
C64 C63 H63A 109.6 . . ?
C64 C63 H63B 109.6 . . ?
H63A C63 H63B 108.1 . . ?
C72 C73 H73A 109.5 . . ?
C72 C73 H73B 109.5 . . ?
C72 C73 H73C 109.5 . . ?
H73A C73 H73B 109.5 . . ?
H73A C73 H73C 109.5 . . ?
H73B C73 H73C 109.5 . . ?
C52 C53 H53A 109.5 . . ?
C52 C53 H53B 109.5 . . ?
C52 C53 H53C 109.5 . . ?
H53A C53 H53B 109.5 . . ?
H53A C53 H53C 109.5 . . ?
H53B C53 H53C 109.5 . . ?
C76 C77 H77A 109.5 . . ?
C76 C77 H77B 109.5 . . ?
C76 C77 H77C 109.5 . . ?
H77A C77 H77B 109.5 . . ?
H77A C77 H77C 109.5 . . ?
H77B C77 H77C 109.5 . . ?
C54 C55 H55A 109.3 . . ?
C54 C55 H55B 109.3 . . ?
H55A C55 H55B 108.0 . . ?
C56 C55 C54 111.6(3) . . ?
C56 C55 H55A 109.3 . . ?
C56 C55 H55B 109.3 . . ?
C1 C2 H2A 119.8 . . ?
C3 C2 C1 120.4(4) . . ?
C3 C2 H2A 119.8 . . ?
C60 C61 H61A 109.5 . . ?
C60 C61 H61B 109.5 . . ?
C60 C61 H61C 109.5 . . ?
H61A C61 H61B 109.5 . . ?
H61A C61 H61C 109.5 . . ?
H61B C61 H61C 109.5 . . ?
C68 C69 H69A 109.5 . . ?
C68 C69 H69B 109.5 . . ?
C68 C69 H69C 109.5 . . ?
H69A C69 H69B 109.5 . . ?
H69A C69 H69C 109.5 . . ?
H69B C69 H69C 109.5 . . ?
C55 C56 H56A 110.2 . . ?
C55 C56 H56B 110.2 . . ?
C55 C56 C57 107.7(5) . . ?
H56A C56 H56B 108.5 . . ?
C57 C56 H56A 110.2 . . ?
C57 C56 H56B 110.2 . . ?
C56 C57 H57A 109.5 . . ?
C56 C57 H57B 109.5 . . ?
C56 C57 H57C 109.5 . . ?
H57A C57 H57B 109.5 . . ?
H57A C57 H57C 109.5 . . ?
H57B C57 H57C 109.5 . . ?

loop_
_geom_bond_atom_site_label_1
_geom_bond_atom_site_label_2
_geom_bond_distance
_geom_bond_site_symmetry_2
_geom_bond_publ_flag
O4 C30 1.226(3) . ?
O5 C37 1.228(4) . ?
O2 C16 1.227(4) . ?
O1 C9 1.225(4) . ?
N8 H8 0.8600 . ?
N8 C31 1.415(4) . ?
N8 C30 1.366(4) . ?
N3 H3 0.8600 . ?
N3 C15 1.420(4) . ?
N3 C16 1.365(4) . ?
O3 C23 1.221(4) . ?
N9 H9 0.8600 . ?
N9 C36 1.402(4) . ?
N9 C37 1.386(4) . ?
N1 H1 0.8600 . ?
N1 C9 1.358(4) . ?
N1 C7 1.453(4) . ?
N7 H7 0.8600 . ?
N7 C30 1.367(4) . ?
N7 C29 1.411(4) . ?
N10 H10 0.8600 . ?
N10 C37 1.347(4) . ?
N10 C38 1.469(4) . ?
N2 H2 0.8600 . ?
N2 C9 1.389(4) . ?
N2 C10 1.412(4) . ?
N12 C74 1.520(4) . ?
N12 C66 1.535(4) . ?
N12 C70 1.516(4) . ?
N12 C62 1.527(4) . ?
N4 H4 0.8600 . ?
N4 C16 1.370(4) . ?
N4 C17 1.409(4) . ?
N6 H6 0.8600 . ?
N6 C23 1.373(4) . ?
N6 C24 1.416(4) . ?
N5 H5 0.8600 . ?
N5 C23 1.364(4) . ?
N5 C22 1.413(4) . ?
N11 C46 1.522(4) . ?
N11 C58 1.521(4) . ?
N11 C54 1.531(4) . ?
N11 C50 1.521(4) . ?
C31 C36 1.404(4) . ?
C31 C32 1.395(4) . ?
C36 C35 1.397(4) . ?
C15 C14 1.393(4) . ?
C15 C10 1.404(4) . ?
C40 C38 1.527(5) . ?
C40 C45 1.382(5) . ?
C40 C41 1.395(5) . ?
C6 C5 1.389(5) . ?
C6 C7 1.527(4) . ?
C6 C1 1.385(5) . ?
C29 C24 1.403(4) . ?
C29 C28 1.402(4) . ?
C14 H14 0.9300 . ?
C14 C13 1.378(5) . ?
C26 H26 0.9300 . ?
C26 C27 1.390(5) . ?
C26 C25 1.394(5) . ?
C38 H38 0.9800 . ?
C38 C39 1.502(4) . ?
C35 H35 0.9300 . ?
C35 C34 1.391(4) . ?
C32 H32 0.9300 . ?
C32 C33 1.385(5) . ?
C27 H27 0.9300 . ?
C27 C28 1.373(5) . ?
C74 H74A 0.9700 . ?
C74 H74B 0.9700 . ?
C74 C75 1.524(4) . ?
C18 H18 0.9300 . ?
C18 C17 1.400(4) . ?
C18 C19 1.394(5) . ?
C24 C25 1.387(4) . ?
C28 H28 0.9300 . ?
C5 H5A 0.9300 . ?
C5 C4 1.388(5) . ?
C17 C22 1.400(5) . ?
C7 H7A 0.9800 . ?
C7 C8 1.532(4) . ?
C75 H75A 0.9700 . ?
C75 H75B 0.9700 . ?
C75 C76 1.520(5) . ?
C21 H21 0.9300 . ?
C21 C22 1.402(5) . ?
C21 C20 1.390(5) . ?
C25 H25 0.9300 . ?
C19 H19 0.9300 . ?
C19 C20 1.361(6) . ?
C10 C11 1.389(5) . ?
C66 H66A 0.9700 . ?
C66 H66B 0.9700 . ?
C66 C67 1.519(4) . ?
C67 H67A 0.9700 . ?
C67 H67B 0.9700 . ?
C67 C68 1.533(5) . ?
C70 H70A 0.9700 . ?
C70 H70B 0.9700 . ?
C70 C71 1.522(5) . ?
C46 H46A 0.9700 . ?
C46 H46B 0.9700 . ?
C46 C47 1.519(5) . ?
C45 H45 0.9300 . ?
C45 C44 1.399(5) . ?
C62 H62A 0.9700 . ?
C62 H62B 0.9700 . ?
C62 C63 1.512(5) . ?
C47 H47A 0.9700 . ?
C47 H47B 0.9700 . ?
C47 C48 1.523(5) . ?
C13 H13 0.9300 . ?
C13 C12 1.378(5) . ?
C64 H64A 0.9700 . ?
C64 H64B 0.9700 . ?
C64 C65 1.507(5) . ?
C64 C63 1.525(5) . ?
C58 H58A 0.9700 . ?
C58 H58B 0.9700 . ?
C58 C59 1.523(5) . ?
C20 H20 0.9300 . ?
C39 H39A 0.9600 . ?
C39 H39B 0.9600 . ?
C39 H39C 0.9600 . ?
C41 H41 0.9300 . ?
C41 C42 1.381(5) . ?
C11 H11 0.9300 . ?
C11 C12 1.387(5) . ?
C1 H1A 0.9300 . ?
C1 C2 1.385(6) . ?
C54 H54A 0.9700 . ?
C54 H54B 0.9700 . ?
C54 C55 1.528(5) . ?
C33 H33 0.9300 . ?
C33 C34 1.385(5) . ?
C4 H4A 0.9300 . ?
C4 C3 1.374(6) . ?
C34 H34 0.9300 . ?
C50 H50A 0.9700 . ?
C50 H50B 0.9700 . ?
C50 C51 1.525(5) . ?
C76 H76A 0.9700 . ?
C76 H76B 0.9700 . ?
C76 C77 1.505(6) . ?
C12 H12 0.9300 . ?
C71 H71A 0.9700 . ?
C71 H71B 0.9700 . ?
C71 C72 1.541(5) . ?
C68 H68A 0.9700 . ?
C68 H68B 0.9700 . ?
C68 C69 1.519(5) . ?
C51 H51A 0.9700 . ?
C51 H51B 0.9700 . ?
C51 C52 1.522(5) . ?
C8 H8A 0.9600 . ?
C8 H8B 0.9600 . ?
C8 H8C 0.9600 . ?
C65 H65A 0.9600 . ?
C65 H65B 0.9600 . ?
C65 H65C 0.9600 . ?
C48 H48A 0.9700 . ?
C48 H48B 0.9700 . ?
C48 C49 1.517(5) . ?
C72 H72A 0.9700 . ?
C72 H72B 0.9700 . ?
C72 C73 1.507(6) . ?
C59 H59A 0.9700 . ?
C59 H59B 0.9700 . ?
C59 C60 1.527(5) . ?
C60 H60A 0.9700 . ?
C60 H60B 0.9700 . ?
C60 C61 1.509(5) . ?
C44 H44 0.9300 . ?
C44 C43 1.391(5) . ?
C42 H42 0.9300 . ?
C42 C43 1.385(6) . ?
C43 H43 0.9300 . ?
C52 H52A 0.9700 . ?
C52 H52B 0.9700 . ?
C52 C53 1.486(6) . ?
C3 H3A 0.9300 . ?
C3 C2 1.387(7) . ?
C49 H49A 0.9600 . ?
C49 H49B 0.9600 . ?
C49 H49C 0.9600 . ?
C63 H63A 0.9700 . ?
C63 H63B 0.9700 . ?
C73 H73A 0.9600 . ?
C73 H73B 0.9600 . ?
C73 H73C 0.9600 . ?
C53 H53A 0.9600 . ?
C53 H53B 0.9600 . ?
C53 H53C 0.9600 . ?
C77 H77A 0.9600 . ?
C77 H77B 0.9600 . ?
C77 H77C 0.9600 . ?
C55 H55A 0.9700 . ?
C55 H55B 0.9700 . ?
C55 C56 1.494(6) . ?
C2 H2A 0.9300 . ?
C61 H61A 0.9600 . ?
C61 H61B 0.9600 . ?
C61 H61C 0.9600 . ?
C69 H69A 0.9600 . ?
C69 H69B 0.9600 . ?
C69 H69C 0.9600 . ?
C56 H56A 0.9700 . ?
C56 H56B 0.9700 . ?
C56 C57 1.619(10) . ?
C57 H57A 0.9600 . ?
C57 H57B 0.9600 . ?
C57 H57C 0.9600 . ?

loop_
_geom_torsion_atom_site_label_1
_geom_torsion_atom_site_label_2
_geom_torsion_atom_site_label_3
_geom_torsion_atom_site_label_4
_geom_torsion
_geom_torsion_site_symmetry_1
_geom_torsion_site_symmetry_2
_geom_torsion_site_symmetry_3
_geom_torsion_site_symmetry_4
_geom_torsion_publ_flag
N8 C31 C36 N9 1.8(4) . . . . ?
N8 C31 C36 C35 -179.4(2) . . . . ?
N8 C31 C32 C33 179.3(3) . . . . ?
N3 C15 C14 C13 -179.8(3) . . . . ?
N3 C15 C10 N2 4.0(4) . . . . ?
N3 C15 C10 C11 -178.7(3) . . . . ?
N9 C36 C35 C34 178.2(3) . . . . ?
N7 C29 C24 N6 0.4(4) . . . . ?
N7 C29 C24 C25 -178.6(3) . . . . ?
N7 C29 C28 C27 177.8(3) . . . . ?
N2 C10 C11 C12 175.3(3) . . . . ?
N12 C74 C75 C76 -173.7(3) . . . . ?
N12 C66 C67 C68 -171.7(3) . . . . ?
N12 C70 C71 C72 173.5(3) . . . . ?
N12 C62 C63 C64 -168.8(3) . . . . ?
N4 C17 C22 N5 -4.7(4) . . . . ?
N4 C17 C22 C21 175.9(3) . . . . ?
N6 C24 C25 C26 -178.9(3) . . . . ?
N11 C46 C47 C48 -177.5(3) . . . . ?
N11 C58 C59 C60 -169.4(3) . . . . ?
N11 C54 C55 C56 -176.8(4) . . . . ?
N11 C50 C51 C52 -167.2(3) . . . . ?
C31 N8 C30 O4 -4.2(4) . . . . ?
C31 N8 C30 N7 174.8(2) . . . . ?
C31 C36 C35 C34 -0.5(4) . . . . ?
C31 C32 C33 C34 0.8(4) . . . . ?
C36 N9 C37 O5 -1.4(5) . . . . ?
C36 N9 C37 N10 -179.7(3) . . . . ?
C36 C31 C32 C33 -0.7(4) . . . . ?
C36 C35 C34 C33 0.5(5) . . . . ?
C30 N8 C31 C36 -133.6(3) . . . . ?
C30 N8 C31 C32 46.3(4) . . . . ?
C30 N7 C29 C24 -145.2(3) . . . . ?
C30 N7 C29 C28 35.7(4) . . . . ?
C15 N3 C16 O2 3.0(4) . . . . ?
C15 N3 C16 N4 -177.2(2) . . . . ?
C15 C14 C13 C12 -1.3(5) . . . . ?
C15 C10 C11 C12 -1.7(5) . . . . ?
C40 C45 C44 C43 -1.1(5) . . . . ?
C40 C41 C42 C43 -0.3(6) . . . . ?
C37 N9 C36 C31 177.0(3) . . . . ?
C37 N9 C36 C35 -1.7(5) . . . . ?
C37 N10 C38 C40 -105.3(3) . . . . ?
C37 N10 C38 C39 126.7(3) . . . . ?
C16 N3 C15 C14 49.6(4) . . . . ?
C16 N3 C15 C10 -129.4(3) . . . . ?
C16 N4 C17 C18 -40.9(4) . . . . ?
C16 N4 C17 C22 140.7(3) . . . . ?
C6 C5 C4 C3 -0.3(6) . . . . ?
C6 C1 C2 C3 1.1(6) . . . . ?
C29 N7 C30 O4 -17.8(4) . . . . ?
C29 N7 C30 N8 163.3(3) . . . . ?
C29 C24 C25 C26 0.1(5) . . . . ?
C14 C15 C10 N2 -175.1(3) . . . . ?
C14 C15 C10 C11 2.2(4) . . . . ?
C14 C13 C12 C11 1.8(5) . . . . ?
C9 N1 C7 C6 -71.2(4) . . . . ?
C9 N1 C7 C8 167.3(3) . . . . ?
C9 N2 C10 C15 173.1(3) . . . . ?
C9 N2 C10 C11 -4.0(5) . . . . ?
C26 C27 C28 C29 1.3(5) . . . . ?
C38 N10 C37 O5 -10.5(5) . . . . ?
C38 N10 C37 N9 167.8(3) . . . . ?
C38 C40 C45 C44 179.1(3) . . . . ?
C38 C40 C41 C42 -178.5(3) . . . . ?
C23 N6 C24 C29 -133.6(3) . . . . ?
C23 N6 C24 C25 45.4(4) . . . . ?
C23 N5 C22 C17 147.5(3) . . . . ?
C23 N5 C22 C21 -33.2(4) . . . . ?
C32 C31 C36 N9 -178.2(3) . . . . ?
C32 C31 C36 C35 0.6(4) . . . . ?
C32 C33 C34 C35 -0.7(5) . . . . ?
C27 C26 C25 C24 0.0(5) . . . . ?
C74 N12 C66 C67 -169.7(3) . . . . ?
C74 N12 C70 C71 59.7(3) . . . . ?
C74 N12 C62 C63 -47.7(4) . . . . ?
C74 C75 C76 C77 79.7(4) . . . . ?
C18 C17 C22 N5 176.9(3) . . . . ?
C18 C17 C22 C21 -2.5(4) . . . . ?
C18 C19 C20 C21 -1.7(5) . . . . ?
C24 N6 C23 O3 -19.2(5) . . . . ?
C24 N6 C23 N5 160.3(3) . . . . ?
C24 C29 C28 C27 -1.3(4) . . . . ?
C28 C29 C24 N6 179.6(3) . . . . ?
C28 C29 C24 C25 0.6(4) . . . . ?
C5 C6 C7 N1 -24.1(4) . . . . ?
C5 C6 C7 C8 96.6(4) . . . . ?
C5 C6 C1 C2 -1.8(5) . . . . ?
C5 C4 C3 C2 -0.5(6) . . . . ?
C17 N4 C16 O2 0.6(4) . . . . ?
C17 N4 C16 N3 -179.3(3) . . . . ?
C17 C18 C19 C20 1.1(5) . . . . ?
C7 N1 C9 O1 -13.6(5) . . . . ?
C7 N1 C9 N2 167.1(3) . . . . ?
C7 C6 C5 C4 -174.8(3) . . . . ?
C7 C6 C1 C2 174.4(4) . . . . ?
C25 C26 C27 C28 -0.7(5) . . . . ?
C19 C18 C17 N4 -177.4(3) . . . . ?
C19 C18 C17 C22 1.0(4) . . . . ?
C10 N2 C9 O1 18.2(5) . . . . ?
C10 N2 C9 N1 -162.5(3) . . . . ?
C10 C15 C14 C13 -0.7(5) . . . . ?
C10 C11 C12 C13 -0.3(6) . . . . ?
C66 N12 C74 C75 -177.1(3) . . . . ?
C66 N12 C70 C71 -59.3(3) . . . . ?
C66 N12 C62 C63 70.7(3) . . . . ?
C66 C67 C68 C69 -179.8(3) . . . . ?
C22 N5 C23 O3 1.8(5) . . . . ?
C22 N5 C23 N6 -177.7(3) . . . . ?
C22 C21 C20 C19 0.1(5) . . . . ?
C70 N12 C74 C75 62.1(4) . . . . ?
C70 N12 C66 C67 -48.4(3) . . . . ?
C70 N12 C62 C63 -169.2(3) . . . . ?
C70 C71 C72 C73 -69.0(4) . . . . ?
C46 N11 C58 C59 53.3(4) . . . . ?
C46 N11 C54 C55 -178.9(3) . . . . ?
C46 N11 C50 C51 -50.3(4) . . . . ?
C46 C47 C48 C49 -174.3(3) . . . . ?
C45 C40 C38 N10 -114.1(3) . . . . ?
C45 C40 C38 C39 11.1(4) . . . . ?
C45 C40 C41 C42 0.5(5) . . . . ?
C45 C44 C43 C42 1.3(5) . . . . ?
C62 N12 C74 C75 -57.1(4) . . . . ?
C62 N12 C66 C67 69.8(3) . . . . ?
C62 N12 C70 C71 -179.2(3) . . . . ?
C58 N11 C46 C47 58.4(3) . . . . ?
C58 N11 C54 C55 -58.2(4) . . . . ?
C58 N11 C50 C51 -171.1(3) . . . . ?
C58 C59 C60 C61 171.9(3) . . . . ?
C20 C21 C22 N5 -177.4(3) . . . . ?
C20 C21 C22 C17 2.0(5) . . . . ?
C41 C40 C38 N10 64.9(4) . . . . ?
C41 C40 C38 C39 -169.9(3) . . . . ?
C41 C40 C45 C44 0.1(5) . . . . ?
C41 C42 C43 C44 -0.6(6) . . . . ?
C1 C6 C5 C4 1.4(5) . . . . ?
C1 C6 C7 N1 159.9(3) . . . . ?
C1 C6 C7 C8 -79.5(4) . . . . ?
C54 N11 C46 C47 178.7(3) . . . . ?
C54 N11 C58 C59 -64.9(4) . . . . ?
C54 N11 C50 C51 68.1(4) . . . . ?
C54 C55 C56 C57 77.1(5) . . . . ?
C4 C3 C2 C1 0.1(7) . . . . ?
C50 N11 C46 C47 -60.0(3) . . . . ?
C50 N11 C58 C59 173.7(3) . . . . ?
C50 N11 C54 C55 60.6(4) . . . . ?
C50 C51 C52 C53 -50.3(6) . . . . ?
C65 C64 C63 C62 -150.9(3) . . . . ?
